data_4315868
loop_
_publ_author_name
'Ai-Yun Fu'
'Yu-Lin Jiang'
'Yao-Yu Wang'
'Xiao-Nan Gao'
'Guo-Ping Yang'
'Lei Hou'
'Qi-Zhen Shi'

_publ_contact_author_email wyaoyu@nwu.edu.cn
_publ_section_title
;
 DMF/H2O Volume Ratio Controls the Syntheses and Transformations of a
 Series of Cobalt Complexes Constructed Using a Rigid Angular Multitopic
 Ligand
;
_journal_name_full 'Inorganic Chemistry'
_journal_page_first 5495
_journal_page_last 5502
_journal_paper_doi 10.1021/ic902548f
_journal_volume 49
_journal_year 2010
_chemical_formula_sum 'C25.5 H19.5 Co N10.5 O0.5'
_chemical_formula_weight 539.95
_chemical_name_systematic
; 
 ? 
;
_space_group_IT_number 148
_symmetry_cell_setting trigonal
_symmetry_space_group_name_Hall '-R 3'
_symmetry_space_group_name_H-M 'R -3 :H'
_atom_sites_solution_hydrogens geom
_atom_sites_solution_primary direct
_atom_sites_solution_secondary difmap
_audit_creation_method SHELXL-97
_cell_angle_alpha 90.00
_cell_angle_beta 90.00
_cell_angle_gamma 120.00
_cell_formula_units_Z 9
_cell_length_a 27.720(3)
_cell_length_b 27.720(3)
_cell_length_c 9.7135(9)
_cell_measurement_reflns_used 2060
_cell_measurement_temperature 296(2)
_cell_measurement_theta_max 21.109
_cell_measurement_theta_min 2.262
_cell_volume 6463.9(12)
_computing_cell_refinement 'Bruker SMART'
_computing_data_collection 'Bruker SMART'
_computing_data_reduction 'Bruker SAINT'
_computing_molecular_graphics 'Bruker SHELXTL'
_computing_publication_material 'Bruker SHELXTL'
_computing_structure_refinement 'SHELXL-97 (Sheldrick, 1997)'
_computing_structure_solution 'SHELXS-97 (Sheldrick, 1990)'
_diffrn_ambient_temperature 296(2)
_diffrn_measured_fraction_theta_full 1.000
_diffrn_measured_fraction_theta_max 1.000
_diffrn_measurement_device_type 'CCD area detector'
_diffrn_measurement_method 'phi and omega scans'
_diffrn_radiation_monochromator graphite
_diffrn_radiation_source 'fine-focus sealed tube'
_diffrn_radiation_type MoK\a
_diffrn_radiation_wavelength 0.71073
_diffrn_reflns_av_R_equivalents 0.0783
_diffrn_reflns_av_sigmaI/netI 0.0774
_diffrn_reflns_limit_h_max 32
_diffrn_reflns_limit_h_min -19
_diffrn_reflns_limit_k_max 26
_diffrn_reflns_limit_k_min -32
_diffrn_reflns_limit_l_max 11
_diffrn_reflns_limit_l_min -10
_diffrn_reflns_number 10844
_diffrn_reflns_theta_full 25.00
_diffrn_reflns_theta_max 25.00
_diffrn_reflns_theta_min 1.47
_exptl_absorpt_coefficient_mu 0.630
_exptl_absorpt_correction_T_max 0.8501
_exptl_absorpt_correction_T_min 0.8369
_exptl_absorpt_correction_type multi-scan
_exptl_absorpt_process_details sadabs
_exptl_crystal_colour yellow
_exptl_crystal_density_diffrn 1.248
_exptl_crystal_density_method 'not measured'
_exptl_crystal_description block
_exptl_crystal_F_000 265
_exptl_crystal_size_max 0.33
_exptl_crystal_size_mid 0.31
_exptl_crystal_size_min 0.30
_refine_diff_density_max 0.498
_refine_diff_density_min -0.492
_refine_diff_density_rms 0.089
_refine_ls_extinction_method none
_refine_ls_goodness_of_fit_ref 1.067
_refine_ls_hydrogen_treatment constr
_refine_ls_matrix_type full
_refine_ls_number_parameters 251
_refine_ls_number_reflns 2532
_refine_ls_number_restraints 0
_refine_ls_restrained_S_all 1.067
_refine_ls_R_factor_all 0.1326
_refine_ls_R_factor_gt 0.0560
_refine_ls_shift/su_max 0.001
_refine_ls_shift/su_mean 0.000
_refine_ls_structure_factor_coef Fsqd
_refine_ls_weighting_details 'calc w=1/[\s^2^(Fo^2^)+(0.0953P)^2^+0.4401P] where P=(Fo^2^+2Fc^2^)/3'
_refine_ls_weighting_scheme calc
_refine_ls_wR_factor_gt 0.1457
_refine_ls_wR_factor_ref 0.1849
_reflns_number_gt 1343
_reflns_number_total 2532
_reflns_threshold_expression >2sigma(I)
_cod_data_source_file ic902548f_si_001_4.cif
_cod_data_source_block compound_3
_cod_depositor_comments
;
The following automatic conversions were performed:

'_symmetry_cell_setting' value 'Trigonal' changed to 'trigonal'
according to the built-in table from CIF Core dictionary named
'cif_core.dic' version 2.4.1 from 2010-06-29.

Automatic conversion script
Id: cif_fix_values 1646 2011-03-28 12:23:43Z adriana 
;
_cod_original_cell_volume 6463.8(10)
_cod_original_sg_symbol_H-M 'R -3'
_cod_original_formula_sum 'C25.50 H19.50 Co N10.50 O0.50 '
_cod_database_code 4315868

loop_
_publ_contact_author
;    
      Wang, Yao-Yu
      Key Laboratory of Synthetic and Natural Functional Molecule Chemistry 
      of Ministry of Education, Department of Chemistry and Shaanxi 
      Key Laboratory of Physico-Inorganic Chemistry
      Northwest University
      Xi'an, 710069
      P. R. China
;
;  
      Yu-Lin Jiang
      Department of Chemistry, East Tennessee State University
      Johnson City
      TN 37614
;

loop_
_symmetry_equiv_pos_as_xyz
'x, y, z'
'-y, x-y, z'
'-x+y, -x, z'
'x+2/3, y+1/3, z+1/3'
'-y+2/3, x-y+1/3, z+1/3'
'-x+y+2/3, -x+1/3, z+1/3'
'x+1/3, y+2/3, z+2/3'
'-y+1/3, x-y+2/3, z+2/3'
'-x+y+1/3, -x+2/3, z+2/3'
'-x, -y, -z'
'y, -x+y, -z'
'x-y, x, -z'
'-x+2/3, -y+1/3, -z+1/3'
'y+2/3, -x+y+1/3, -z+1/3'
'x-y+2/3, x+1/3, -z+1/3'
'-x+1/3, -y+2/3, -z+2/3'
'y+1/3, -x+y+2/3, -z+2/3'
'x-y+1/3, x+2/3, -z+2/3'

loop_
_atom_site_label
_atom_site_type_symbol
_atom_site_fract_x
_atom_site_fract_y
_atom_site_fract_z
_atom_site_U_iso_or_equiv
_atom_site_adp_type
_atom_site_occupancy
_atom_site_symmetry_multiplicity
_atom_site_calc_flag
_atom_site_refinement_flags
_atom_site_disorder_assembly
_atom_site_disorder_group
Co1 Co 0.5000 1.0000 0.0000 0.0587(4) Uani 1 2 d S . 1
N1 N 0.54530(17) 1.01374(19) 0.1748(4) 0.0601(12) Uani 1 1 d . A 1
N2 N 0.59614(16) 1.05335(18) 0.2204(4) 0.0574(11) Uani 1 1 d . A 1
N3 N 0.55466(18) 0.98684(19) 0.3853(4) 0.0674(12) Uani 1 1 d . A 1
N4 N 0.44403(17) 0.92957(19) 0.1282(4) 0.0676(13) Uani 1 1 d . B 1
N5 N 0.74893(17) 1.12606(18) 0.5765(4) 0.0663(12) Uani 1 1 d . . 1
N6 N 0.32(18) 0.65(15) 0.27(6) 0.2(5) Uani 0.110(7) 1 d P . 1
O1 O 0.285(8) 0.691(8) 0.41(3) 0.21(7) Uani 0.110(7) 1 d P . 1
N6' N 0.284(8) 0.716(7) 0.703(18) 0.20(4) Uani 0.140(7) 1 d P . 2
O1' O 0.221(4) 0.696(6) 0.556(10) 0.20(3) Uani 0.140(7) 1 d P . 2
C1 C 0.3918(3) 0.8898(3) 0.1022(7) 0.0866(19) Uani 1 1 d . . .
H1 H 0.3768 0.8888 0.0159 0.104 Uiso 1 1 calc R B 1
C2 C 0.3592(3) 0.8505(3) 0.1970(8) 0.105(2) Uani 1 1 d . B .
H2 H 0.3227 0.8239 0.1758 0.125 Uiso 1 1 calc R . .
C3 C 0.3812(3) 0.8506(3) 0.3245(8) 0.103(2) Uani 1 1 d . . .
H3 H 0.3598 0.8238 0.3897 0.124 Uiso 1 1 calc R B .
C4 C 0.4343(3) 0.8903(3) 0.3541(7) 0.0869(19) Uani 1 1 d . B .
H4 H 0.4495 0.8912 0.4399 0.104 Uiso 1 1 calc R . .
C5 C 0.4656(2) 0.9295(2) 0.2545(6) 0.0642(15) Uani 1 1 d . . .
C6 C 0.5220(2) 0.9756(2) 0.2743(6) 0.0601(14) Uani 1 1 d . A .
C7 C 0.5993(2) 1.0347(2) 0.3463(5) 0.0572(13) Uani 1 1 d . . .
C8 C 0.65021(19) 1.0667(2) 0.4294(5) 0.0552(13) Uani 1 1 d . A .
C9 C 0.6915(2) 1.1183(2) 0.3879(6) 0.0726(16) Uani 1 1 d . . .
H9 H 0.6871 1.1341 0.3079 0.087 Uiso 1 1 calc R A .
C10 C 0.7390(2) 1.1463(2) 0.4635(6) 0.0737(17) Uani 1 1 d . A .
H10 H 0.7659 1.1816 0.4340 0.088 Uiso 1 1 calc R C 1
C11 C 0.7086(2) 1.0758(2) 0.6162(6) 0.0820(19) Uani 1 1 d . . .
H11 H 0.7143 1.0603 0.6952 0.098 Uiso 1 1 calc R . 1
C12 C 0.6593(2) 1.0457(2) 0.5471(6) 0.0786(18) Uani 1 1 d . A .
H12 H 0.6322 1.0112 0.5803 0.094 Uiso 1 1 calc R . .
C13 C 0.292(19) 0.684(16) 0.29(5) 0.20(11) Uani 0.110(7) 1 d P . 1
H13 H 0.2812 0.7074 0.2441 0.245 Uiso 0.110(7) 1 d PR . 1
C14 C 0.336(19) 0.63(2) 0.39(5) 0.21(10) Uani 0.110(7) 1 d P . 1
H14A H 0.3196 0.6257 0.4790 0.308 Uiso 0.110(7) 1 d PR . 1
H14B H 0.3757 0.6543 0.3966 0.308 Uiso 0.110(7) 1 d PR . 1
H14C H 0.3236 0.6015 0.3364 0.308 Uiso 0.110(7) 1 d PR . 1
C15 C 0.33(12) 0.64(7) 0.13(7) 0.2(4) Uani 0.110(7) 1 d P . 1
H15A H 0.2962 0.6237 0.0898 0.306 Uiso 0.110(7) 1 d PR . 1
H15B H 0.3540 0.6269 0.1071 0.306 Uiso 0.110(7) 1 d PR . 1
H15C H 0.3506 0.6817 0.1065 0.306 Uiso 0.110(7) 1 d PR . 1
C13' C 0.262(9) 0.734(7) 0.61(2) 0.20(5) Uani 0.140(7) 1 d P . 2
H13' H 0.2760 0.7703 0.5787 0.244 Uiso 0.140(7) 1 d PR . 2
C14' C 0.260(6) 0.656(10) 0.729(15) 0.21(4) Uani 0.140(7) 1 d P . 2
H14D H 0.2624 0.6331 0.6574 0.308 Uiso 0.140(7) 1 d PR . 2
H14E H 0.2214 0.6407 0.7542 0.308 Uiso 0.140(7) 1 d PR . 2
H14F H 0.2806 0.6556 0.8076 0.308 Uiso 0.140(7) 1 d PR . 2
C15' C 0.334(7) 0.753(8) 0.782(18) 0.21(5) Uani 0.140(7) 1 d P . 2
H15D H 0.3452 0.7895 0.7450 0.308 Uiso 0.140(7) 1 d PR . 2
H15E H 0.3622 0.7437 0.7609 0.308 Uiso 0.140(7) 1 d PR . 2
H15F H 0.3305 0.7542 0.8804 0.308 Uiso 0.140(7) 1 d PR . 2

loop_
_atom_site_aniso_label
_atom_site_aniso_U_11
_atom_site_aniso_U_22
_atom_site_aniso_U_33
_atom_site_aniso_U_23
_atom_site_aniso_U_13
_atom_site_aniso_U_12
Co1 0.0524(6) 0.0867(8) 0.0427(6) -0.0264(5) -0.0134(4) 0.0390(6)
N1 0.051(3) 0.080(3) 0.049(3) -0.025(2) -0.012(2) 0.033(2)
N2 0.052(2) 0.077(3) 0.043(2) -0.018(2) -0.013(2) 0.032(2)
N3 0.059(3) 0.083(3) 0.054(3) -0.012(2) -0.017(2) 0.032(3)
N4 0.055(3) 0.087(3) 0.059(3) -0.029(2) -0.013(2) 0.034(3)
N5 0.062(3) 0.065(3) 0.053(3) 0.012(2) -0.014(2) 0.017(2)
N6 0.2(17) 0.2(16) 0.2(6) 0.0(12) 0.0(11) 0.1(6)
O1 0.21(12) 0.21(12) 0.2(2) 0.00(12) 0.00(12) 0.10(9)
N6' 0.20(12) 0.20(15) 0.20(11) 0.00(10) 0.00(9) 0.10(12)
O1' 0.20(8) 0.20(8) 0.20(7) 0.00(6) 0.00(6) 0.10(7)
C1 0.064(4) 0.098(5) 0.075(4) -0.024(4) -0.023(4) 0.022(4)
C2 0.076(5) 0.108(6) 0.095(6) -0.021(5) -0.021(4) 0.019(4)
C3 0.084(5) 0.103(5) 0.084(5) -0.001(4) -0.003(4) 0.019(4)
C4 0.080(5) 0.096(5) 0.068(4) -0.010(4) -0.007(4) 0.031(4)
C5 0.059(3) 0.080(4) 0.054(3) -0.018(3) -0.009(3) 0.035(3)
C6 0.052(3) 0.075(4) 0.053(3) -0.018(3) -0.008(3) 0.031(3)
C7 0.052(3) 0.073(4) 0.048(3) -0.015(3) -0.012(3) 0.032(3)
C8 0.051(3) 0.069(3) 0.044(3) -0.007(2) -0.011(2) 0.029(3)
C9 0.070(4) 0.079(4) 0.058(3) 0.012(3) -0.018(3) 0.028(3)
C10 0.065(4) 0.071(4) 0.065(4) 0.018(3) -0.020(3) 0.019(3)
C11 0.074(4) 0.075(4) 0.068(4) 0.015(3) -0.026(3) 0.015(3)
C12 0.067(4) 0.071(4) 0.064(4) 0.009(3) -0.021(3) 0.009(3)
C13 0.2(3) 0.2(2) 0.2(4) 0.0(2) 0.0(3) 0.1(2)
C14 0.2(2) 0.2(3) 0.2(3) 0.0(3) 0.0(3) 0.1(3)
C15 0.2(9) 0.2(5) 0.2(16) 0.0(9) 0(2) 0.1(6)
C13' 0.20(14) 0.20(14) 0.20(14) 0.00(11) 0.00(10) 0.10(13)
C14' 0.21(12) 0.20(15) 0.21(14) 0.00(13) 0.00(9) 0.10(11)
C15' 0.21(14) 0.20(15) 0.21(16) 0.00(12) 0.00(12) 0.10(13)

loop_
_atom_type_symbol
_atom_type_description
_atom_type_scat_dispersion_real
_atom_type_scat_dispersion_imag
_atom_type_scat_source
C C 0.0033 0.0016 'International Tables Vol C Tables 4.2.6.8 and 6.1.1.4'
H H 0.0000 0.0000 'International Tables Vol C Tables 4.2.6.8 and 6.1.1.4'
N N 0.0061 0.0033 'International Tables Vol C Tables 4.2.6.8 and 6.1.1.4'
Co Co 0.3494 0.9721 'International Tables Vol C Tables 4.2.6.8 and 6.1.1.4'
O O 0.0106 0.0060 'International Tables Vol C Tables 4.2.6.8 and 6.1.1.4'

loop_
_geom_angle_atom_site_label_1
_geom_angle_atom_site_label_2
_geom_angle_atom_site_label_3
_geom_angle
_geom_angle_site_symmetry_1
_geom_angle_site_symmetry_3
_geom_angle_publ_flag
N1 Co1 N1 180.000(1) . 10_675 ?
N1 Co1 N4 102.32(17) . 10_675 ?
N1 Co1 N4 77.68(17) 10_675 10_675 ?
N1 Co1 N4 77.68(17) . . ?
N1 Co1 N4 102.32(17) 10_675 . ?
N4 Co1 N4 180.000(1) 10_675 . ?
N1 Co1 N5 89.91(15) . 5_664 ?
N1 Co1 N5 90.09(15) 10_675 5_664 ?
N4 Co1 N5 86.32(16) 10_675 5_664 ?
N4 Co1 N5 93.68(16) . 5_664 ?
N1 Co1 N5 90.09(15) . 17_455 ?
N1 Co1 N5 89.91(15) 10_675 17_455 ?
N4 Co1 N5 93.68(16) 10_675 17_455 ?
N4 Co1 N5 86.32(16) . 17_455 ?
N5 Co1 N5 180.000(1) 5_664 17_455 ?
C6 N1 N2 107.6(4) . . ?
C6 N1 Co1 116.4(3) . . ?
N2 N1 Co1 136.0(4) . . ?
C7 N2 N1 103.0(4) . . ?
C7 N3 C6 100.7(4) . . ?
C1 N4 C5 117.7(5) . . ?
C1 N4 Co1 128.7(4) . . ?
C5 N4 Co1 113.5(3) . . ?
C10 N5 C11 116.2(4) . . ?
C10 N5 Co1 120.3(3) . 9_565 ?
C11 N5 Co1 122.5(3) . 9_565 ?
C14 N6 N6 109(10) 3_565 2_665 ?
N6 N6 N6 60.0(4) 3_565 2_665 ?
C14 N6 C13 44(10) 3_565 . ?
C13' N6' C15' 122(10) . . ?
C13' N6' C14' 122(10) . . ?
C15' N6' C14' 116(10) . . ?
C13' N6' C14' 83(10) . 14_456 ?
C15' N6' C14' 79(10) . 14_456 ?
C14' N6' C14' 108(9) . 14_456 ?
C13' N6' C15' 57(10) . 15_556 ?
C15' N6' C15' 153(10) . 15_556 ?
C14' N6' C15' 72(9) . 15_556 ?
C14' N6' C15' 74(10) 14_456 15_556 ?
C15' O1' C13' 82(10) 15_556 . ?
N4 C1 C2 123.0(6) . . ?
N4 C1 H1 118.5 . . ?
C2 C1 H1 118.5 . . ?
C1 C2 C3 119.2(6) . . ?
C1 C2 H2 120.4 . . ?
C3 C2 H2 120.4 . . ?
C4 C3 C2 119.5(7) . . ?
C4 C3 H3 120.3 . . ?
C2 C3 H3 120.3 . . ?
C3 C4 C5 119.0(6) . . ?
C3 C4 H4 120.5 . . ?
C5 C4 H4 120.5 . . ?
N4 C5 C4 121.7(5) . . ?
N4 C5 C6 113.5(5) . . ?
C4 C5 C6 124.7(5) . . ?
N1 C6 N3 113.1(5) . . ?
N1 C6 C5 118.8(5) . . ?
N3 C6 C5 128.1(5) . . ?
N3 C7 N2 115.6(4) . . ?
N3 C7 C8 125.0(5) . . ?
N2 C7 C8 119.4(5) . . ?
C12 C8 C9 117.2(4) . . ?
C12 C8 C7 121.8(5) . . ?
C9 C8 C7 121.0(5) . . ?
C10 C9 C8 120.0(5) . . ?
C10 C9 H9 120.0 . . ?
C8 C9 H9 120.0 . . ?
N5 C10 C9 123.6(5) . . ?
N5 C10 H10 118.2 . . ?
C9 C10 H10 118.2 . . ?
N5 C11 C12 123.5(5) . . ?
N5 C11 H11 118.2 . . ?
C12 C11 H11 118.2 . . ?
C8 C12 C11 119.6(5) . . ?
C8 C12 H12 120.2 . . ?
C11 C12 H12 120.2 . . ?
O1 C13 N6 113(10) . . ?
C14 C14 C14 60.00(8) 2_665 3_565 ?
C14 C14 H14C 143.9 2_665 . ?
C15 C15 C15 60.0(6) 3_565 2_665 ?
C15 C15 C15 90.0(2) 3_565 15 ?
C15 C15 C15 90.0(3) 2_665 14_455 ?
C14 C15 N6 140(10) 14_455 . ?
O1' C13' C15' 47(9) . 15_556 ?
N6' C13' C15' 78(10) . 15_556 ?
O1' C13' C14' 117(10) . 14_456 ?
N6' C13' C14' 54(10) . 14_456 ?
C15' C13' C14' 71(10) 15_556 14_456 ?
N6' C14' N6' 110(10) . 15_556 ?
N6' C14' C13' 43(8) 15_556 15_556 ?
N6' C14' C15' 63(7) . 15_556 ?
N6' C14' C15' 48(9) 15_556 15_556 ?
C13' C14' C15' 78(10) 15_556 15_556 ?
H14D C14' H14E 109.5 . . ?
H14D C14' H14F 109.5 . . ?
H14E C14' H14F 109.5 . . ?
O1' C15' C13' 51(10) 14_456 14_456 ?
N6' C15' C13' 139(10) . 14_456 ?
O1' C15' N6' 89(10) 14_456 14_456 ?
N6' C15' N6' 98(10) . 14_456 ?
C13' C15' N6' 45(8) 14_456 14_456 ?
O1' C15' C14' 111(10) 14_456 14_456 ?
N6' C15' C14' 53(10) . 14_456 ?
C13' C15' C14' 88(10) 14_456 14_456 ?
N6' C15' C14' 46(7) 14_456 14_456 ?
H15D C15' H15E 109.5 . . ?
O1' C15' H15F 90.6 14_456 . ?
H15D C15' H15F 109.5 . . ?

loop_
_geom_bond_atom_site_label_1
_geom_bond_atom_site_label_2
_geom_bond_distance
_geom_bond_site_symmetry_2
_geom_bond_publ_flag
Co1 N1 2.033(4) . ?
Co1 N1 2.033(4) 10_675 ?
Co1 N4 2.177(5) 10_675 ?
Co1 N4 2.177(5) . ?
Co1 N5 2.208(4) 5_664 ?
Co1 N5 2.208(4) 17_455 ?
N1 C6 1.338(6) . ?
N1 N2 1.357(5) . ?
N2 C7 1.348(6) . ?
N3 C7 1.340(6) . ?
N3 C6 1.341(6) . ?
N4 C1 1.334(7) . ?
N4 C5 1.365(6) . ?
N5 C10 1.321(6) . ?
N5 C11 1.337(6) . ?
N5 Co1 2.208(4) 9_565 ?
N6 C15 0.6(10) 15 ?
N6 C15 0.7(16) 14_455 ?
N6 C14 0.8(13) 3_565 ?
N6 N6 1.1(10) 3_565 ?
N6 N6 1.1(10) 2_665 ?
N6 C15 1.1(7) 13_565 ?
N6 C13 1.3(12) . ?
N6 C14 1.5(7) . ?
N6 C15 1.5(6) . ?
N6 C14 1.6(10) 2_665 ?
N6 C15 1.7(8) 2_665 ?
N6 C15 1.8(5) 3_565 ?
O1 C13 1.2(3) . ?
O1 C14 1.4(5) 3_565 ?
N6' C13' 1.3(2) . ?
N6' C15' 1.5(2) . ?
N6' C14' 1.47(15) . ?
N6' C14' 1.57(18) 14_456 ?
N6' C15' 1.8(2) 15_556 ?
O1' C15' 1.14(17) 15_556 ?
O1' C13' 1.2(2) . ?
C1 C2 1.366(8) . ?
C1 H1 0.9300 . ?
C2 C3 1.381(9) . ?
C2 H2 0.9300 . ?
C3 C4 1.359(8) . ?
C3 H3 0.9300 . ?
C4 C5 1.391(8) . ?
C4 H4 0.9300 . ?
C5 C6 1.452(7) . ?
C7 C8 1.474(6) . ?
C8 C12 1.362(7) . ?
C8 C9 1.372(7) . ?
C9 C10 1.363(7) . ?
C9 H9 0.9300 . ?
C10 H10 0.9300 . ?
C11 C12 1.370(7) . ?
C11 H11 0.9300 . ?
C12 H12 0.9300 . ?
C13 C14 0.9(6) 3_565 ?
C13 H13 0.9300 . ?
C14 N6 0.8(13) 2_665 ?
C14 C13 0.9(6) 2_665 ?
C14 C15 1.3(19) 15 ?
C14 C15 1.3(9) 13_565 ?
C14 O1 1.4(5) 2_665 ?
C14 C14 1.5(8) 2_665 ?
C14 C14 1.5(8) 3_565 ?
C14 N6 1.6(10) 3_565 ?
C14 C15 1.7(8) 14_455 ?
C14 H14B 0.9600 . ?
C15 N6 0.6(10) 14_455 ?
C15 N6 0.7(16) 15 ?
C15 C15 0.8(19) 3_565 ?
C15 C15 0.8(19) 2_665 ?
C15 N6 1.1(7) 13_565 ?
C15 C15 1(2) 15 ?
C15 C15 1(2) 14_455 ?
C15 C14 1.3(19) 14_455 ?
C15 C14 1.3(9) 13_565 ?
C15 C15 1(3) 13_565 ?
C15 C14 1.7(8) 15 ?
C13' C15' 1.6(2) 15_556 ?
C13' H13' 0.9300 . ?
C14' N6' 1.57(18) 15_556 ?
C14' H14D 0.9600 . ?
C14' H14E 0.9600 . ?
C14' H14F 0.9600 . ?
C15' O1' 1.14(17) 14_456 ?
C15' C13' 1.6(2) 14_456 ?
C15' N6' 1.8(2) 14_456 ?
C15' H15D 0.9600 . ?
C15' H15E 0.9600 . ?
